data_7220139
loop_
_publ_author_name
'Zhang, Guoqi'
'yin, zhiwei'
'Zheng, Shengping'
'Phoenix, Tonya'
'Fettinger, James C.'

_publ_section_title
;
 Assembling mono-, di- and tri-nuclear coordination complexes with a
 ditopic analogue of 2,2':6',2''-terpyridine: syntheses, structures and
 catalytic studies
;
_journal_name_full 'RSC Adv.'
_journal_paper_doi 10.1039/C5RA06197K
_journal_year 2015
_chemical_formula_sum 'C38 H26 Cl6 Cu3 N10'
_chemical_formula_weight 1026.01
_chemical_name_systematic
; 
 ? 
;
_space_group_IT_number 2
_symmetry_cell_setting triclinic
_symmetry_space_group_name_Hall '-P 1'
_symmetry_space_group_name_H-M 'P -1'
_atom_sites_solution_hydrogens geom
_atom_sites_solution_primary direct
_atom_sites_solution_secondary difmap
_audit_creation_method SHELXL-97
_audit_update_record
;
2015-02-23 deposited with the CCDC.
2015-04-13 downloaded from the CCDC.
;
_cell_angle_alpha 69.080(3)
_cell_angle_beta 86.145(3)
_cell_angle_gamma 88.856(3)
_cell_formula_units_Z 1
_cell_length_a 8.0764(4)
_cell_length_b 10.3447(5)
_cell_length_c 12.0794(6)
_cell_measurement_reflns_used 3227
_cell_measurement_temperature 200(2)
_cell_measurement_theta_max 68.26
_cell_measurement_theta_min 4.58
_cell_volume 940.54(8)
_computing_cell_refinement 'Bruker SAINT'
_computing_data_collection 'Bruker APEX2'
_computing_data_reduction 'Bruker SAINT'
_computing_molecular_graphics 'Bruker SHELXTL'
_computing_publication_material 'Bruker SHELXTL'
_computing_structure_refinement 'SHELXL-97 (Sheldrick, 2008)'
_computing_structure_solution 'SHELXS-97 (Sheldrick, 2008)'
_diffrn_ambient_temperature 200(2)
_diffrn_measured_fraction_theta_full 0.995
_diffrn_measured_fraction_theta_max 0.995
_diffrn_measurement_device_type 'Bruker CMOS area detector'
_diffrn_measurement_method '\f and \w scans'
_diffrn_radiation_monochromator graphite
_diffrn_radiation_source 'fine-focus ImuS'
_diffrn_radiation_type CuK\a
_diffrn_radiation_wavelength 1.54178
_diffrn_reflns_av_R_equivalents 0.1030
_diffrn_reflns_av_sigmaI/netI 0.0937
_diffrn_reflns_limit_h_max 9
_diffrn_reflns_limit_h_min -9
_diffrn_reflns_limit_k_max 12
_diffrn_reflns_limit_k_min -12
_diffrn_reflns_limit_l_max 14
_diffrn_reflns_limit_l_min -14
_diffrn_reflns_number 10380
_diffrn_reflns_theta_full 68.34
_diffrn_reflns_theta_max 68.34
_diffrn_reflns_theta_min 3.93
_exptl_absorpt_coefficient_mu 6.274
_exptl_absorpt_correction_T_max 0.9399
_exptl_absorpt_correction_T_min 0.6337
_exptl_absorpt_correction_type multi-scan
_exptl_absorpt_process_details sadabs
_exptl_crystal_colour green
_exptl_crystal_density_diffrn 1.811
_exptl_crystal_density_method 'not measured'
_exptl_crystal_description block
_exptl_crystal_F_000 513
_exptl_crystal_size_max 0.08
_exptl_crystal_size_mid 0.02
_exptl_crystal_size_min 0.01
_refine_diff_density_max 0.468
_refine_diff_density_min -0.544
_refine_diff_density_rms 0.119
_refine_ls_extinction_method none
_refine_ls_goodness_of_fit_ref 1.014
_refine_ls_hydrogen_treatment constr
_refine_ls_matrix_type full
_refine_ls_number_parameters 259
_refine_ls_number_reflns 3440
_refine_ls_number_restraints 0
_refine_ls_restrained_S_all 1.014
_refine_ls_R_factor_all 0.0972
_refine_ls_R_factor_gt 0.0512
_refine_ls_shift/su_max 0.000
_refine_ls_shift/su_mean 0.000
_refine_ls_structure_factor_coef Fsqd
_refine_ls_weighting_details 'calc w=1/[\s^2^(Fo^2^)+(0.0425P)^2^+1.1838P] where P=(Fo^2^+2Fc^2^)/3'
_refine_ls_weighting_scheme calc
_refine_ls_wR_factor_gt 0.1027
_refine_ls_wR_factor_ref 0.1211
_reflns_number_gt 2288
_reflns_number_total 3440
_reflns_threshold_expression >2sigma(I)
_cod_data_source_file c5ra06197k2.cif
_cod_data_source_block umd313
_cod_depositor_comments
;
The following automatic conversions were performed:

'_symmetry_cell_setting' value 'Triclinic' changed to 'triclinic'
according to
/usr/data/users/saulius/crontab/automatic-downloads/rss-feeds/RSC/lib/dictionaries/cif_core.dic
dictionary named 'cif_core.dic' version 2.4.2 from 2011-04-26.

Automatic conversion script
Id: cif_fix_values 3271 2015-04-21 07:52:19Z andrius 
;
_cod_original_sg_symbol_H-M P-1
_cod_database_code 7220139

loop_
_symmetry_equiv_pos_as_xyz
'x, y, z'
'-x, -y, -z'

loop_
_atom_site_label
_atom_site_type_symbol
_atom_site_fract_x
_atom_site_fract_y
_atom_site_fract_z
_atom_site_U_iso_or_equiv
_atom_site_adp_type
_atom_site_occupancy
_atom_site_symmetry_multiplicity
_atom_site_calc_flag
_atom_site_refinement_flags
Cu1 Cu 0.0000 1.0000 0.5000 0.0189(3) Uani 1 2 d S
Cu2 Cu 0.07600(10) 0.30518(8) 0.81725(7) 0.0201(2) Uani 1 1 d .
Cl1 Cl 0.27545(17) 0.99917(14) 0.48216(14) 0.0299(3) Uani 1 1 d .
Cl2 Cl -0.13956(17) 0.18774(14) 0.74820(12) 0.0272(3) Uani 1 1 d .
Cl3 Cl -0.01283(18) 0.28916(15) 0.99912(11) 0.0293(3) Uani 1 1 d .
N1 N -0.0027(5) 0.7931(4) 0.5976(4) 0.0177(10) Uani 1 1 d .
N2 N 0.0179(5) 0.5146(4) 0.7294(4) 0.0174(10) Uani 1 1 d .
N3 N 0.2123(5) 0.3489(4) 0.6693(4) 0.0164(9) Uani 1 1 d .
N4 N 0.2303(6) 0.1366(4) 0.8572(4) 0.0214(10) Uani 1 1 d .
N5 N 0.4464(6) -0.0819(5) 0.8818(4) 0.0284(11) Uani 1 1 d .
C1 C -0.0651(7) 0.5995(5) 0.7721(5) 0.0220(12) Uani 1 1 d .
H1 H -0.1179 0.5636 0.8497 0.026 Uiso 1 1 calc R
C2 C -0.0773(7) 0.7403(6) 0.7067(5) 0.0233(13) Uani 1 1 d .
H2 H -0.1387 0.7989 0.7395 0.028 Uiso 1 1 calc R
C3 C 0.0805(6) 0.7081(5) 0.5536(5) 0.0178(11) Uani 1 1 d .
H3 H 0.1328 0.7444 0.4758 0.021 Uiso 1 1 calc R
C4 C 0.0926(6) 0.5686(5) 0.6182(4) 0.0151(11) Uani 1 1 d .
C5 C 0.1929(6) 0.4692(5) 0.5802(4) 0.0155(11) Uani 1 1 d .
C6 C 0.2707(6) 0.4955(5) 0.4693(4) 0.0179(11) Uani 1 1 d .
H6 H 0.2528 0.5807 0.4069 0.021 Uiso 1 1 calc R
C7 C 0.3768(6) 0.3959(5) 0.4487(4) 0.0165(11) Uani 1 1 d .
C8 C 0.4012(6) 0.2749(5) 0.5451(5) 0.0194(12) Uani 1 1 d .
H8 H 0.4764 0.2068 0.5366 0.023 Uiso 1 1 calc R
C9 C 0.3158(6) 0.2540(5) 0.6531(5) 0.0177(11) Uani 1 1 d .
C10 C 0.3313(6) 0.1317(5) 0.7643(5) 0.0188(11) Uani 1 1 d .
C11 C 0.4393(7) 0.0237(5) 0.7785(5) 0.0250(13) Uani 1 1 d .
H11 H 0.5111 0.0239 0.7128 0.030 Uiso 1 1 calc R
C12 C 0.3434(7) -0.0781(6) 0.9710(5) 0.0286(14) Uani 1 1 d .
H12 H 0.3435 -0.1529 1.0449 0.034 Uiso 1 1 calc R
C13 C 0.2346(7) 0.0325(5) 0.9598(5) 0.0229(12) Uani 1 1 d .
H13 H 0.1640 0.0326 1.0259 0.027 Uiso 1 1 calc R
C14 C 0.4628(6) 0.4206(5) 0.3308(5) 0.0168(11) Uani 1 1 d .
C15 C 0.4563(7) 0.5502(5) 0.2384(5) 0.0241(13) Uani 1 1 d .
H15 H 0.3904 0.6218 0.2502 0.029 Uiso 1 1 calc R
C16 C 0.5450(7) 0.5747(6) 0.1302(5) 0.0308(14) Uani 1 1 d .
H16 H 0.5396 0.6625 0.0685 0.037 Uiso 1 1 calc R
C17 C 0.6409(7) 0.4707(6) 0.1127(5) 0.0280(14) Uani 1 1 d .
H17 H 0.7046 0.4884 0.0398 0.034 Uiso 1 1 calc R
C18 C 0.6447(7) 0.3418(6) 0.2004(5) 0.0269(13) Uani 1 1 d .
H18 H 0.7090 0.2701 0.1872 0.032 Uiso 1 1 calc R
C19 C 0.5552(7) 0.3166(6) 0.3072(5) 0.0235(12) Uani 1 1 d .
H19 H 0.5563 0.2266 0.3662 0.028 Uiso 1 1 calc R

loop_
_atom_site_aniso_label
_atom_site_aniso_U_11
_atom_site_aniso_U_22
_atom_site_aniso_U_33
_atom_site_aniso_U_23
_atom_site_aniso_U_13
_atom_site_aniso_U_12
Cu1 0.0190(6) 0.0134(6) 0.0217(6) -0.0035(5) 0.0010(5) 0.0025(4)
Cu2 0.0244(5) 0.0183(4) 0.0142(4) -0.0024(4) 0.0036(3) 0.0027(3)
Cl1 0.0187(7) 0.0199(7) 0.0449(9) -0.0044(7) -0.0012(6) 0.0020(5)
Cl2 0.0304(8) 0.0269(7) 0.0176(6) 0.0004(6) -0.0028(5) -0.0038(6)
Cl3 0.0396(9) 0.0294(7) 0.0161(7) -0.0065(6) 0.0073(6) 0.0007(6)
N1 0.019(2) 0.015(2) 0.020(2) -0.006(2) -0.0022(18) 0.0054(18)
N2 0.019(2) 0.015(2) 0.015(2) -0.002(2) -0.0025(18) 0.0042(18)
N3 0.014(2) 0.016(2) 0.019(2) -0.007(2) -0.0013(18) 0.0009(17)
N4 0.025(3) 0.022(2) 0.014(2) -0.003(2) 0.0000(19) 0.003(2)
N5 0.032(3) 0.018(2) 0.029(3) 0.000(2) -0.001(2) 0.004(2)
C1 0.026(3) 0.019(3) 0.018(3) -0.004(3) 0.005(2) 0.006(2)
C2 0.030(3) 0.023(3) 0.018(3) -0.010(3) 0.001(2) 0.003(2)
C3 0.023(3) 0.016(3) 0.015(3) -0.006(2) 0.001(2) -0.002(2)
C4 0.017(3) 0.017(3) 0.011(2) -0.005(2) 0.002(2) -0.004(2)
C5 0.018(3) 0.013(2) 0.017(3) -0.006(2) -0.005(2) 0.000(2)
C6 0.018(3) 0.017(3) 0.013(3) 0.001(2) 0.002(2) -0.001(2)
C7 0.018(3) 0.020(3) 0.011(2) -0.004(2) -0.004(2) -0.001(2)
C8 0.020(3) 0.016(3) 0.024(3) -0.009(3) -0.003(2) 0.001(2)
C9 0.019(3) 0.015(3) 0.017(3) -0.005(2) -0.001(2) -0.002(2)
C10 0.019(3) 0.014(3) 0.017(3) 0.001(2) -0.001(2) -0.001(2)
C11 0.030(3) 0.020(3) 0.022(3) -0.005(3) 0.005(2) 0.000(2)
C12 0.032(3) 0.025(3) 0.020(3) 0.004(3) -0.006(3) -0.001(3)
C13 0.027(3) 0.024(3) 0.012(3) 0.001(3) 0.001(2) 0.000(2)
C14 0.017(3) 0.017(3) 0.017(3) -0.006(2) 0.000(2) -0.001(2)
C15 0.029(3) 0.018(3) 0.023(3) -0.004(3) -0.002(2) 0.003(2)
C16 0.038(4) 0.031(3) 0.017(3) -0.001(3) 0.005(3) 0.002(3)
C17 0.020(3) 0.042(4) 0.023(3) -0.013(3) 0.007(2) -0.002(3)
C18 0.024(3) 0.030(3) 0.030(3) -0.017(3) 0.004(2) 0.001(2)
C19 0.023(3) 0.025(3) 0.021(3) -0.007(3) 0.003(2) -0.001(2)

loop_
_atom_type_symbol
_atom_type_description
_atom_type_scat_dispersion_real
_atom_type_scat_dispersion_imag
_atom_type_scat_source
C C 0.0181 0.0091 'International Tables Vol C Tables 4.2.6.8 and 6.1.1.4'
H H 0.0000 0.0000 'International Tables Vol C Tables 4.2.6.8 and 6.1.1.4'
N N 0.0311 0.0180 'International Tables Vol C Tables 4.2.6.8 and 6.1.1.4'
Cl Cl 0.3639 0.7018 'International Tables Vol C Tables 4.2.6.8 and 6.1.1.4'
Cu Cu -1.9646 0.5888 'International Tables Vol C Tables 4.2.6.8 and 6.1.1.4'

loop_
_geom_angle_atom_site_label_1
_geom_angle_atom_site_label_2
_geom_angle_atom_site_label_3
_geom_angle
_geom_angle_site_symmetry_1
_geom_angle_site_symmetry_3
N1 Cu1 N1 179.999(1) . 2_576
N1 Cu1 Cl1 89.48(12) . 2_576
N1 Cu1 Cl1 90.52(12) 2_576 2_576
N1 Cu1 Cl1 90.52(12) . .
N1 Cu1 Cl1 89.48(12) 2_576 .
Cl1 Cu1 Cl1 179.999(1) 2_576 .
N3 Cu2 N4 78.90(17) . .
N3 Cu2 N2 78.33(17) . .
N4 Cu2 N2 153.72(17) . .
N3 Cu2 Cl3 161.73(13) . .
N4 Cu2 Cl3 99.62(13) . .
N2 Cu2 Cl3 97.88(12) . .
N3 Cu2 Cl2 92.70(13) . .
N4 Cu2 Cl2 92.69(13) . .
N2 Cu2 Cl2 101.32(12) . .
Cl3 Cu2 Cl2 105.56(6) . .
C3 N1 C2 118.6(5) . .
C3 N1 Cu1 118.6(3) . .
C2 N1 Cu1 122.7(4) . .
C1 N2 C4 117.9(4) . .
C1 N2 Cu2 128.6(4) . .
C4 N2 Cu2 113.1(3) . .
C9 N3 C5 119.8(4) . .
C9 N3 Cu2 119.8(3) . .
C5 N3 Cu2 120.2(4) . .
C13 N4 C10 118.3(5) . .
C13 N4 Cu2 127.1(4) . .
C10 N4 Cu2 114.5(3) . .
C12 N5 C11 116.9(5) . .
N2 C1 C2 121.9(5) . .
N2 C1 H1 119.1 . .
C2 C1 H1 119.1 . .
N1 C2 C1 120.0(5) . .
N1 C2 H2 120.0 . .
C1 C2 H2 120.0 . .
N1 C3 C4 121.5(5) . .
N1 C3 H3 119.2 . .
C4 C3 H3 119.2 . .
N2 C4 C3 120.1(5) . .
N2 C4 C5 114.6(4) . .
C3 C4 C5 125.1(5) . .
N3 C5 C6 121.6(5) . .
N3 C5 C4 112.4(4) . .
C6 C5 C4 125.8(5) . .
C5 C6 C7 119.9(5) . .
C5 C6 H6 120.1 . .
C7 C6 H6 120.1 . .
C8 C7 C6 117.0(5) . .
C8 C7 C14 121.6(5) . .
C6 C7 C14 121.4(5) . .
C9 C8 C7 120.0(5) . .
C9 C8 H8 120.0 . .
C7 C8 H8 120.0 . .
N3 C9 C8 121.7(5) . .
N3 C9 C10 112.2(4) . .
C8 C9 C10 126.0(5) . .
N4 C10 C11 120.5(5) . .
N4 C10 C9 113.7(4) . .
C11 C10 C9 125.8(5) . .
N5 C11 C10 122.0(5) . .
N5 C11 H11 119.0 . .
C10 C11 H11 119.0 . .
N5 C12 C13 122.2(5) . .
N5 C12 H12 118.9 . .
C13 C12 H12 118.9 . .
N4 C13 C12 120.0(5) . .
N4 C13 H13 120.0 . .
C12 C13 H13 120.0 . .
C19 C14 C15 117.4(5) . .
C19 C14 C7 121.3(5) . .
C15 C14 C7 121.4(5) . .
C16 C15 C14 120.9(5) . .
C16 C15 H15 119.6 . .
C14 C15 H15 119.6 . .
C17 C16 C15 119.7(5) . .
C17 C16 H16 120.1 . .
C15 C16 H16 120.1 . .
C18 C17 C16 120.4(5) . .
C18 C17 H17 119.8 . .
C16 C17 H17 119.8 . .
C17 C18 C19 120.0(6) . .
C17 C18 H18 120.0 . .
C19 C18 H18 120.0 . .
C18 C19 C14 121.5(5) . .
C18 C19 H19 119.2 . .
C14 C19 H19 119.2 . .

loop_
_geom_bond_atom_site_label_1
_geom_bond_atom_site_label_2
_geom_bond_distance
_geom_bond_site_symmetry_2
Cu1 N1 2.042(4) .
Cu1 N1 2.042(4) 2_576
Cu1 Cl1 2.2207(14) 2_576
Cu1 Cl1 2.2207(14) .
Cu2 N3 1.947(4) .
Cu2 N4 2.054(4) .
Cu2 N2 2.103(4) .
Cu2 Cl3 2.2139(15) .
Cu2 Cl2 2.4912(16) .
N1 C3 1.330(6) .
N1 C2 1.338(7) .
N2 C1 1.320(6) .
N2 C4 1.360(6) .
N3 C9 1.335(6) .
N3 C5 1.337(6) .
N4 C13 1.323(7) .
N4 C10 1.358(6) .
N5 C12 1.328(7) .
N5 C11 1.337(7) .
C1 C2 1.392(7) .
C1 H1 0.9500 .
C2 H2 0.9500 .
C3 C4 1.380(7) .
C3 H3 0.9500 .
C4 C5 1.476(7) .
C5 C6 1.378(7) .
C6 C7 1.406(7) .
C6 H6 0.9500 .
C7 C8 1.393(7) .
C7 C14 1.479(7) .
C8 C9 1.381(7) .
C8 H8 0.9500 .
C9 C10 1.491(7) .
C10 C11 1.372(7) .
C11 H11 0.9500 .
C12 C13 1.402(8) .
C12 H12 0.9500 .
C13 H13 0.9500 .
C14 C19 1.398(7) .
C14 C15 1.407(7) .
C15 C16 1.389(7) .
C15 H15 0.9500 .
C16 C17 1.381(8) .
C16 H16 0.9500 .
C17 C18 1.377(8) .
C17 H17 0.9500 .
C18 C19 1.378(7) .
C18 H18 0.9500 .
C19 H19 0.9500 .

loop_
_geom_torsion_atom_site_label_1
_geom_torsion_atom_site_label_2
_geom_torsion_atom_site_label_3
_geom_torsion_atom_site_label_4
_geom_torsion
_geom_torsion_site_symmetry_1
N1 Cu1 N1 C3 -30(24) 2_576
Cl1 Cu1 N1 C3 127.3(4) 2_576
Cl1 Cu1 N1 C3 -52.7(4) .
N1 Cu1 N1 C2 147(24) 2_576
Cl1 Cu1 N1 C2 -56.3(4) 2_576
Cl1 Cu1 N1 C2 123.7(4) .
N3 Cu2 N2 C1 -169.2(5) .
N4 Cu2 N2 C1 -138.8(5) .
Cl3 Cu2 N2 C1 -7.4(5) .
Cl2 Cu2 N2 C1 100.3(5) .
N3 Cu2 N2 C4 3.4(3) .
N4 Cu2 N2 C4 33.9(6) .
Cl3 Cu2 N2 C4 165.3(3) .
Cl2 Cu2 N2 C4 -87.0(3) .
N4 Cu2 N3 C9 9.1(4) .
N2 Cu2 N3 C9 175.8(4) .
Cl3 Cu2 N3 C9 96.1(5) .
Cl2 Cu2 N3 C9 -83.2(4) .
N4 Cu2 N3 C5 -176.3(4) .
N2 Cu2 N3 C5 -9.6(4) .
Cl3 Cu2 N3 C5 -89.3(6) .
Cl2 Cu2 N3 C5 91.4(4) .
N3 Cu2 N4 C13 177.3(5) .
N2 Cu2 N4 C13 147.0(4) .
Cl3 Cu2 N4 C13 15.9(5) .
Cl2 Cu2 N4 C13 -90.4(5) .
N3 Cu2 N4 C10 -6.2(4) .
N2 Cu2 N4 C10 -36.6(6) .
Cl3 Cu2 N4 C10 -167.7(3) .
Cl2 Cu2 N4 C10 86.0(4) .
C4 N2 C1 C2 0.1(8) .
Cu2 N2 C1 C2 172.4(4) .
C3 N1 C2 C1 0.9(8) .
Cu1 N1 C2 C1 -175.5(4) .
N2 C1 C2 N1 -0.5(9) .
C2 N1 C3 C4 -0.7(8) .
Cu1 N1 C3 C4 175.8(4) .
C1 N2 C4 C3 0.1(8) .
Cu2 N2 C4 C3 -173.4(4) .
C1 N2 C4 C5 175.7(5) .
Cu2 N2 C4 C5 2.2(5) .
N1 C3 C4 N2 0.3(8) .
N1 C3 C4 C5 -174.9(5) .
C9 N3 C5 C6 3.5(8) .
Cu2 N3 C5 C6 -171.1(4) .
C9 N3 C5 C4 -172.1(4) .
Cu2 N3 C5 C4 13.3(6) .
N2 C4 C5 N3 -9.5(6) .
C3 C4 C5 N3 165.9(5) .
N2 C4 C5 C6 175.1(5) .
C3 C4 C5 C6 -9.5(8) .
N3 C5 C6 C7 -1.7(8) .
C4 C5 C6 C7 173.4(5) .
C5 C6 C7 C8 -1.8(8) .
C5 C6 C7 C14 -179.8(5) .
C6 C7 C8 C9 3.4(8) .
C14 C7 C8 C9 -178.5(5) .
C5 N3 C9 C8 -1.8(8) .
Cu2 N3 C9 C8 172.8(4) .
C5 N3 C9 C10 175.6(4) .
Cu2 N3 C9 C10 -9.8(6) .
C7 C8 C9 N3 -1.8(8) .
C7 C8 C9 C10 -178.7(5) .
C13 N4 C10 C11 -2.5(8) .
Cu2 N4 C10 C11 -179.2(4) .
C13 N4 C10 C9 179.8(5) .
Cu2 N4 C10 C9 3.0(6) .
N3 C9 C10 N4 3.9(6) .
C8 C9 C10 N4 -178.8(5) .
N3 C9 C10 C11 -173.7(5) .
C8 C9 C10 C11 3.6(9) .
C12 N5 C11 C10 0.2(9) .
N4 C10 C11 N5 1.9(9) .
C9 C10 C11 N5 179.4(5) .
C11 N5 C12 C13 -1.7(9) .
C10 N4 C13 C12 1.0(8) .
Cu2 N4 C13 C12 177.3(4) .
N5 C12 C13 N4 1.1(9) .
C8 C7 C14 C19 8.3(8) .
C6 C7 C14 C19 -173.7(5) .
C8 C7 C14 C15 -170.9(5) .
C6 C7 C14 C15 7.0(8) .
C19 C14 C15 C16 -2.9(8) .
C7 C14 C15 C16 176.4(5) .
C14 C15 C16 C17 0.0(9) .
C15 C16 C17 C18 2.2(9) .
C16 C17 C18 C19 -1.4(9) .
C17 C18 C19 C14 -1.7(9) .
C15 C14 C19 C18 3.8(8) .
C7 C14 C19 C18 -175.5(5) .
